data_8101693
loop_
_publ_author_name
'A. R. Mahjoub'
'A. Morsali'
'Z. Talaei'
'A. Hosseinian'

_publ_section_title
;
Crystal structure of chlorobis(1,10-phenanthroline)zinc(II) perchorate 
monohydrate, [ZnCl(C~12~H~8~N~2~)~2~]ClO~4~ &#x00B7; H~2~O
;
_journal_issue 1
_journal_name_full 'Zeitschrift f\"ur Kristallographie - New Crystal Structures'
_journal_page_first 47
_journal_page_last 48
_journal_volume 220
_journal_year 2005
_chemical_formula_moiety 'C24 H16 Cl N4  Zn +1, Cl O4 -1, H2 O'
_chemical_formula_sum 'C24 H18 Cl2 N4 O5 Zn'
_chemical_formula_weight 578.69
_chemical_melting_point 480
_chemical_name_systematic
; 
chlorobis(1,10-phenanthroline)zinc(II) perchorate monohydrate
;
_space_group_IT_number 14
_symmetry_cell_setting monoclinic
_symmetry_space_group_name_Hall '-P 2yn'
_symmetry_space_group_name_H-M 'P 1 21/n 1'
_atom_sites_solution_hydrogens geom
_atom_sites_solution_primary direct
_atom_sites_solution_secondary difmap
_audit_creation_method SHELXL-97
_cell_angle_alpha 90.00
_cell_angle_beta 94.718(2)
_cell_angle_gamma 90.00
_cell_formula_units_Z 4
_cell_length_a 11.3746(15)
_cell_length_b 15.3830(18)
_cell_length_c 13.0256(17)
_cell_measurement_reflns_used 1024
_cell_measurement_temperature 120(2)
_cell_measurement_theta_max 23.20
_cell_measurement_theta_min 2.2
_cell_volume 2271.4(5)
_computing_cell_refinement 'SMART (Bruker, 1998b)'
_computing_data_collection 'SMART (Bruker, 1998b)'
_computing_data_reduction 'SAINTPlus (Bruker, 1998a)'
_computing_molecular_graphics 'SHELXTL ver. 5.1 (Sheldrick, 1998b)'
_computing_publication_material 'SHELXTL ver. 5.1 (Sheldrick, 1998b)'
_computing_structure_refinement 'SHELXTL ver. 5.1 (Sheldrick, 1998b)'
_computing_structure_solution 'SHELXTL ver. 5.1 (Sheldrick, 1998b)'
_diffrn_ambient_temperature 120(2)
_diffrn_measured_fraction_theta_full 0.990
_diffrn_measured_fraction_theta_max 0.990
_diffrn_measurement_device_type 'Bruker SMART 1000 CCD'
_diffrn_measurement_method 'phi and omega scans'
_diffrn_radiation_monochromator graphite
_diffrn_radiation_source 'fine-focus sealed tube'
_diffrn_radiation_type MoK\a
_diffrn_radiation_wavelength 0.71073
_diffrn_reflns_av_R_equivalents 0.0586
_diffrn_reflns_av_sigmaI/netI 0.0714
_diffrn_reflns_limit_h_max 14
_diffrn_reflns_limit_h_min -9
_diffrn_reflns_limit_k_max 14
_diffrn_reflns_limit_k_min -19
_diffrn_reflns_limit_l_max 16
_diffrn_reflns_limit_l_min -14
_diffrn_reflns_number 12592
_diffrn_reflns_theta_full 27.56
_diffrn_reflns_theta_max 27.56
_diffrn_reflns_theta_min 2.05
_exptl_absorpt_coefficient_mu 1.364
_exptl_absorpt_correction_T_max 0.763
_exptl_absorpt_correction_T_min 0.729
_exptl_absorpt_correction_type multi-scan
_exptl_absorpt_process_details 'SADABS(Sheldrick, 1998a)'
_exptl_crystal_colour light-rose
_exptl_crystal_density_diffrn 1.692
_exptl_crystal_density_method 'not measured'
_exptl_crystal_description prism
_exptl_crystal_F_000 1176
_exptl_crystal_size_max 0.30
_exptl_crystal_size_mid 0.20
_exptl_crystal_size_min 0.20
_refine_diff_density_max 0.725
_refine_diff_density_min -0.539
_refine_diff_density_rms 0.093
_refine_ls_extinction_method none
_refine_ls_goodness_of_fit_ref 1.087
_refine_ls_hydrogen_treatment constr
_refine_ls_matrix_type full
_refine_ls_number_parameters 325
_refine_ls_number_reflns 5193
_refine_ls_number_restraints 0
_refine_ls_restrained_S_all 1.087
_refine_ls_R_factor_all 0.0852
_refine_ls_R_factor_gt 0.0478
_refine_ls_shift/su_max 0.005
_refine_ls_shift/su_mean 0.001
_refine_ls_structure_factor_coef Fsqd
_refine_ls_weighting_details 'calc w=1/[\s^2^(Fo^2^)+(0.0200P)^2^+3.1000P] where P=(Fo^2^+2Fc^2^)/3'
_refine_ls_weighting_scheme calc
_refine_ls_wR_factor_gt 0.0943
_refine_ls_wR_factor_ref 0.1031
_reflns_number_gt 3301
_reflns_number_total 5193
_reflns_threshold_expression I>2\sigma(I)
_cod_data_source_file 1267-1421.cff
_cod_data_source_block t31a
_cod_depositor_comments
;
The following automatic conversions were performed:

'_chemical_melting_point' value '480K' was changed to '480' - the
value should be numeric and without a unit designator.

Automatic conversion script
Id: cif_fix_values 1569 2011-02-09 13:29:24Z adriana 
;
_cod_original_sg_symbol_H-M P121/n1
_cod_database_code 8101693

loop_
_symmetry_equiv_pos_as_xyz
'x, y, z'
'-x+1/2, y+1/2, -z+1/2'
'-x, -y, -z'
'x-1/2, -y-1/2, z-1/2'

loop_
_atom_site_label
_atom_site_type_symbol
_atom_site_fract_x
_atom_site_fract_y
_atom_site_fract_z
_atom_site_U_iso_or_equiv
_atom_site_adp_type
_atom_site_occupancy
_atom_site_symmetry_multiplicity
_atom_site_Wyckoff_symbol
_atom_site_calc_flag
_atom_site_refinement_flags
_atom_site_disorder_assembly
_atom_site_disorder_group
Zn1 Zn 0.23204(4) 0.09983(3) 0.21794(3) 0.02640(12) Uani 1 4 e d . . .
Cl1 Cl 0.03258(8) 0.08901(6) 0.22450(6) 0.0309(2) Uani 1 4 e d . . .
N1 N 0.3394(3) -0.01005(19) 0.2266(2) 0.0258(7) Uani 1 4 e d . . .
N2 N 0.2618(3) 0.0815(2) 0.3837(2) 0.0287(7) Uani 1 4 e d . . .
C1 C 0.3798(3) -0.0548(3) 0.1490(3) 0.0308(9) Uani 1 4 e d . . .
H1 H 0.3650 -0.0333 0.0825 0.037 Uiso 1 4 e calc R . .
C2 C 0.4428(3) -0.1315(3) 0.1627(3) 0.0345(9) Uani 1 4 e d . . .
H2 H 0.4684 -0.1609 0.1063 0.041 Uiso 1 4 e calc R . .
C3 C 0.4669(3) -0.1637(3) 0.2601(3) 0.0320(9) Uani 1 4 e d . . .
H3 H 0.5094 -0.2150 0.2703 0.038 Uiso 1 4 e calc R . .
C4 C 0.4274(3) -0.1189(2) 0.3440(3) 0.0286(8) Uani 1 4 e d . . .
C5 C 0.3652(3) -0.0419(2) 0.3240(3) 0.0262(8) Uani 1 4 e d . . .
C6 C 0.3221(3) 0.0071(2) 0.4075(3) 0.0251(8) Uani 1 4 e d . . .
C7 C 0.3420(3) -0.0246(2) 0.5092(3) 0.0284(8) Uani 1 4 e d . . .
C8 C 0.2934(4) 0.0239(3) 0.5865(3) 0.0376(10) Uani 1 4 e d . . .
H8 H 0.3046 0.0061 0.6548 0.045 Uiso 1 4 e calc R . .
C9 C 0.2302(3) 0.0970(3) 0.5618(3) 0.0332(9) Uani 1 4 e d . . .
H9 H 0.1966 0.1287 0.6127 0.040 Uiso 1 4 e calc R . .
C10 C 0.2162(3) 0.1239(3) 0.4588(3) 0.0323(9) Uani 1 4 e d . . .
H10 H 0.1727 0.1739 0.4427 0.039 Uiso 1 4 e calc R . .
C11 C 0.4473(3) -0.1483(3) 0.4486(3) 0.0333(9) Uani 1 4 e d . . .
H11 H 0.4893 -0.1995 0.4624 0.040 Uiso 1 4 e calc R . .
C12 C 0.4070(3) -0.1038(3) 0.5268(3) 0.0330(9) Uani 1 4 e d . . .
H12 H 0.4214 -0.1247 0.5936 0.040 Uiso 1 4 e calc R . .
N3 N 0.2272(3) 0.11623(19) 0.0540(2) 0.0268(7) Uani 1 4 e d . . .
N4 N 0.3087(3) 0.22105(19) 0.2087(2) 0.0261(7) Uani 1 4 e d . . .
C13 C 0.1803(3) 0.0661(3) -0.0216(3) 0.0306(9) Uani 1 4 e d . . .
H13 H 0.1439 0.0144 -0.0049 0.037 Uiso 1 4 e calc R . .
C14 C 0.1836(3) 0.0880(3) -0.1252(3) 0.0322(9) Uani 1 4 e d . . .
H4 H 0.1500 0.0512 -0.1761 0.039 Uiso 1 4 e calc R . .
C15 C 0.2353(3) 0.1624(3) -0.1515(3) 0.0329(9) Uani 1 4 e d . . .
H5 H 0.2375 0.1771 -0.2206 0.039 Uiso 1 4 e calc R . .
C16 C 0.2867(3) 0.2185(2) -0.0738(2) 0.0260(8) Uani 1 4 e d . . .
C17 C 0.2782(3) 0.1917(2) 0.0282(2) 0.0237(8) Uani 1 4 e d . . .
C18 C 0.3242(3) 0.2480(2) 0.1113(2) 0.0235(8) Uani 1 4 e d . . .
C19 C 0.3803(3) 0.3250(2) 0.0883(3) 0.0266(8) Uani 1 4 e d . . .
C20 C 0.4196(3) 0.3785(2) 0.1723(3) 0.0296(9) Uani 1 4 e d . . .
H20 H 0.4570 0.4311 0.1610 0.035 Uiso 1 4 e calc R . .
C21 C 0.4022(3) 0.3523(3) 0.2703(3) 0.0310(9) Uani 1 4 e d . . .
H21 H 0.4266 0.3874 0.3263 0.037 Uiso 1 4 e calc R . .
C22 C 0.3482(3) 0.2739(2) 0.2856(3) 0.0287(9) Uani 1 4 e d . . .
H22 H 0.3386 0.2567 0.3529 0.034 Uiso 1 4 e calc R . .
C23 C 0.3462(3) 0.2970(3) -0.0942(3) 0.0318(9) Uani 1 4 e d . . .
H23 H 0.3537 0.3134 -0.1621 0.038 Uiso 1 4 e calc R . .
C24 C 0.3923(3) 0.3481(3) -0.0169(3) 0.0310(9) Uani 1 4 e d . . .
H24 H 0.4320 0.3988 -0.0320 0.037 Uiso 1 4 e calc R . .
Cl2 Cl 0.61854(9) 0.14230(6) 0.14604(7) 0.0334(2) Uani 1 4 e d . . .
O1 O 0.7080(3) 0.0846(2) 0.1832(2) 0.0675(10) Uani 1 4 e d . . .
O2 O 0.6677(3) 0.2056(2) 0.0831(3) 0.0719(11) Uani 1 4 e d . . .
O3 O 0.5706(3) 0.1843(3) 0.2311(2) 0.0741(12) Uani 1 4 e d . . .
O4 O 0.5260(3) 0.1003(2) 0.0856(3) 0.0685(10) Uani 1 4 e d . . .
O5 O 0.8961(3) 0.1580(2) 0.0162(2) 0.0479(8) Uani 1 4 e d . . .
H5A H 0.8333 0.1649 0.0517 0.072 Uiso 1 4 e d R . .
H5B H 0.9726 0.1568 0.0364 0.072 Uiso 1 4 e d R . .

loop_
_atom_site_aniso_label
_atom_site_aniso_U_11
_atom_site_aniso_U_22
_atom_site_aniso_U_33
_atom_site_aniso_U_23
_atom_site_aniso_U_13
_atom_site_aniso_U_12
Zn1 0.0363(2) 0.0261(2) 0.0162(2) 0.00017(17) -0.00139(16) 0.0002(2)
Cl1 0.0341(5) 0.0330(6) 0.0252(4) 0.0019(4) -0.0006(4) 0.0008(4)
N1 0.0316(17) 0.0277(18) 0.0180(15) 0.0011(12) 0.0009(12) -0.0037(13)
N2 0.0375(18) 0.032(2) 0.0163(14) -0.0018(12) -0.0015(13) -0.0010(14)
C1 0.038(2) 0.034(2) 0.0205(18) -0.0017(15) 0.0049(16) 0.0003(18)
C2 0.039(2) 0.035(2) 0.030(2) -0.0039(16) 0.0056(17) 0.0030(18)
C3 0.033(2) 0.030(2) 0.033(2) 0.0037(16) 0.0010(17) 0.0040(17)
C4 0.030(2) 0.030(2) 0.0252(18) 0.0028(14) -0.0010(15) -0.0061(16)
C5 0.0277(19) 0.030(2) 0.0204(17) 0.0026(14) -0.0017(14) -0.0054(16)
C6 0.028(2) 0.027(2) 0.0195(17) -0.0009(14) -0.0011(14) -0.0057(16)
C7 0.034(2) 0.031(2) 0.0198(18) 0.0030(14) -0.0039(15) -0.0089(17)
C8 0.051(3) 0.045(3) 0.0161(18) 0.0012(16) -0.0032(17) -0.012(2)
C9 0.042(2) 0.040(2) 0.0181(17) -0.0060(16) 0.0027(15) -0.005(2)
C10 0.038(2) 0.037(2) 0.0216(19) -0.0039(15) 0.0030(16) -0.0004(17)
C11 0.038(2) 0.030(2) 0.031(2) 0.0079(16) -0.0061(17) -0.0023(18)
C12 0.035(2) 0.038(2) 0.0236(18) 0.0105(17) -0.0063(16) -0.0046(19)
N3 0.0345(17) 0.0268(19) 0.0182(14) -0.0040(12) -0.0023(13) 0.0045(14)
N4 0.0325(17) 0.0297(18) 0.0154(14) -0.0007(12) -0.0016(12) 0.0013(14)
C13 0.037(2) 0.030(2) 0.0234(18) -0.0062(15) -0.0032(16) -0.0016(17)
C14 0.039(2) 0.036(3) 0.0207(18) -0.0082(16) -0.0034(16) 0.0072(18)
C15 0.044(2) 0.039(3) 0.0156(17) -0.0035(15) -0.0011(16) 0.0072(19)
C16 0.033(2) 0.031(2) 0.0143(16) -0.0020(14) 0.0029(14) 0.0079(17)
C17 0.0273(19) 0.025(2) 0.0185(17) -0.0026(13) 0.0001(14) 0.0055(15)
C18 0.0297(19) 0.023(2) 0.0176(16) 0.0007(13) 0.0009(14) 0.0032(15)
C19 0.030(2) 0.029(2) 0.0203(18) -0.0023(14) 0.0008(15) 0.0048(16)
C20 0.032(2) 0.028(2) 0.029(2) -0.0031(14) 0.0007(16) -0.0001(16)
C21 0.036(2) 0.033(2) 0.0231(18) -0.0080(15) -0.0029(16) 0.0020(18)
C22 0.037(2) 0.031(2) 0.0171(17) -0.0042(14) -0.0041(15) 0.0046(17)
C23 0.041(2) 0.035(2) 0.0201(18) 0.0044(15) 0.0065(16) 0.0075(18)
C24 0.035(2) 0.031(2) 0.0276(19) 0.0046(16) 0.0054(16) 0.0013(17)
Cl2 0.0428(6) 0.0329(6) 0.0239(4) -0.0003(4) -0.0013(4) 0.0036(4)
O1 0.083(3) 0.071(3) 0.050(2) 0.0209(17) 0.0148(18) 0.039(2)
O2 0.075(3) 0.051(2) 0.090(3) 0.0338(19) 0.011(2) -0.0076(19)
O3 0.083(3) 0.103(3) 0.0347(18) -0.0232(18) -0.0063(17) 0.047(2)
O4 0.071(2) 0.084(3) 0.049(2) -0.0119(18) -0.0040(17) -0.032(2)
O5W 0.059(2) 0.061(2) 0.0239(15) 0.0085(13) 0.0026(15) -0.0091(16)

loop_
_atom_type_symbol
_atom_type_description
_atom_type_scat_dispersion_real
_atom_type_scat_dispersion_imag
_atom_type_scat_source
C C 0.0033 0.0016 'International Tables Vol C Tables 4.2.6.8 and 6.1.1.4'
H H 0.0000 0.0000 'International Tables Vol C Tables 4.2.6.8 and 6.1.1.4'
N N 0.0061 0.0033 'International Tables Vol C Tables 4.2.6.8 and 6.1.1.4'
O O 0.0106 0.0060 'International Tables Vol C Tables 4.2.6.8 and 6.1.1.4'
Cl Cl 0.1484 0.1585 'International Tables Vol C Tables 4.2.6.8 and 6.1.1.4'
Zn Zn 0.2839 1.4301 'International Tables Vol C Tables 4.2.6.8 and 6.1.1.4'

loop_
_geom_angle_atom_site_label_1
_geom_angle_atom_site_label_2
_geom_angle_atom_site_label_3
_geom_angle
_geom_angle_site_symmetry_1
_geom_angle_site_symmetry_3
_geom_angle_publ_flag
N4 Zn1 N1 119.17(12) . . ?
N4 Zn1 N3 79.20(11) . . ?
N1 Zn1 N3 96.69(11) . . ?
N4 Zn1 N2 98.21(11) . . ?
N1 Zn1 N2 78.37(11) . . ?
N3 Zn1 N2 172.53(12) . . ?
N4 Zn1 Cl1 119.55(9) . . ?
N1 Zn1 Cl1 121.24(9) . . ?
N3 Zn1 Cl1 95.82(8) . . ?
N2 Zn1 Cl1 91.55(9) . . ?
C1 N1 C5 117.1(3) . . ?
C1 N1 Zn1 127.9(2) . . ?
C5 N1 Zn1 114.9(2) . . ?
C10 N2 C6 118.1(3) . . ?
C10 N2 Zn1 129.4(3) . . ?
C6 N2 Zn1 111.7(2) . . ?
N1 C1 C2 123.3(3) . . ?
C3 C2 C1 119.3(4) . . ?
C2 C3 C4 119.6(4) . . ?
C3 C4 C5 117.7(3) . . ?
C3 C4 C11 123.5(4) . . ?
C5 C4 C11 118.9(3) . . ?
N1 C5 C4 123.0(3) . . ?
N1 C5 C6 116.9(3) . . ?
C4 C5 C6 120.1(3) . . ?
N2 C6 C7 123.0(3) . . ?
N2 C6 C5 117.7(3) . . ?
C7 C6 C5 119.3(3) . . ?
C8 C7 C6 116.6(4) . . ?
C8 C7 C12 124.5(3) . . ?
C6 C7 C12 118.9(3) . . ?
C9 C8 C7 120.2(3) . . ?
C8 C9 C10 119.1(4) . . ?
N2 C10 C9 123.0(4) . . ?
C12 C11 C4 121.6(4) . . ?
C11 C12 C7 121.2(3) . . ?
C17 N3 C13 118.0(3) . . ?
C17 N3 Zn1 111.8(2) . . ?
C13 N3 Zn1 130.2(3) . . ?
C22 N4 C18 116.9(3) . . ?
C22 N4 Zn1 128.5(2) . . ?
C18 N4 Zn1 114.6(2) . . ?
N3 C13 C14 122.4(4) . . ?
C15 C14 C13 120.0(3) . . ?
C14 C15 C16 119.9(3) . . ?
C23 C16 C17 119.9(3) . . ?
C23 C16 C15 123.9(3) . . ?
C17 C16 C15 116.1(3) . . ?
N3 C17 C16 123.5(3) . . ?
N3 C17 C18 117.7(3) . . ?
C16 C17 C18 118.8(3) . . ?
N4 C18 C19 123.9(3) . . ?
N4 C18 C17 116.6(3) . . ?
C19 C18 C17 119.5(3) . . ?
C18 C19 C20 116.9(3) . . ?
C18 C19 C24 119.9(3) . . ?
C20 C19 C24 123.1(4) . . ?
C21 C20 C19 119.3(4) . . ?
C20 C21 C22 119.6(3) . . ?
N4 C22 C21 123.4(3) . . ?
C24 C23 C16 121.2(3) . . ?
C23 C24 C19 120.5(4) . . ?
O1 Cl2 O4 112.7(2) . . ?
O1 Cl2 O2 108.9(2) . . ?
O4 Cl2 O2 107.6(2) . . ?
O1 Cl2 O3 109.3(2) . . ?
O4 Cl2 O3 108.9(2) . . ?
O2 Cl2 O3 109.4(3) . . ?

loop_
_geom_bond_atom_site_label_1
_geom_bond_atom_site_label_2
_geom_bond_distance
_geom_bond_site_symmetry_2
_geom_bond_publ_flag
Zn1 N4 2.066(3) . ?
Zn1 N1 2.083(3) . ?
Zn1 N3 2.147(3) . ?
Zn1 N2 2.177(3) . ?
Zn1 Cl1 2.2835(11) . ?
N1 C1 1.335(5) . ?
N1 C5 1.369(4) . ?
N2 C10 1.317(5) . ?
N2 C6 1.357(5) . ?
C1 C2 1.385(5) . ?
C2 C3 1.368(5) . ?
C3 C4 1.397(5) . ?
C4 C5 1.394(5) . ?
C4 C11 1.436(5) . ?
C5 C6 1.442(5) . ?
C6 C7 1.411(5) . ?
C7 C8 1.403(5) . ?
C7 C12 1.435(5) . ?
C8 C9 1.359(6) . ?
C9 C10 1.400(5) . ?
C11 C12 1.338(5) . ?
N3 C17 1.352(5) . ?
N3 C13 1.328(4) . ?
N4 C22 1.338(4) . ?
N4 C18 1.361(4) . ?
C13 C14 1.394(5) . ?
C14 C15 1.344(5) . ?
C15 C16 1.419(5) . ?
C16 C23 1.420(5) . ?
C16 C17 1.402(5) . ?
C17 C18 1.449(5) . ?
C18 C19 1.389(5) . ?
C19 C20 1.412(5) . ?
C19 C24 1.433(5) . ?
C20 C21 1.370(5) . ?
C21 C22 1.376(5) . ?
C23 C24 1.350(5) . ?
Cl2 O1 1.406(3) . ?
Cl2 O4 1.418(3) . ?
Cl2 O2 1.417(3) . ?
Cl2 O3 1.429(3) . ?

loop_
_geom_torsion_atom_site_label_1
_geom_torsion_atom_site_label_2
_geom_torsion_atom_site_label_3
_geom_torsion_atom_site_label_4
_geom_torsion
_geom_torsion_site_symmetry_1
_geom_torsion_site_symmetry_2
_geom_torsion_site_symmetry_3
_geom_torsion_site_symmetry_4
_geom_torsion_publ_flag
N4 Zn1 N1 C1 -85.7(3) . . . . ?
N3 Zn1 N1 C1 -4.4(3) . . . . ?
N2 Zn1 N1 C1 -178.7(3) . . . . ?
Cl1 Zn1 N1 C1 96.6(3) . . . . ?
N4 Zn1 N1 C5 98.1(2) . . . . ?
N3 Zn1 N1 C5 179.5(2) . . . . ?
N2 Zn1 N1 C5 5.1(2) . . . . ?
Cl1 Zn1 N1 C5 -79.6(2) . . . . ?
N4 Zn1 N2 C10 66.9(3) . . . . ?
N1 Zn1 N2 C10 -174.9(3) . . . . ?
Cl1 Zn1 N2 C10 -53.3(3) . . . . ?
N4 Zn1 N2 C6 -124.0(2) . . . . ?
N1 Zn1 N2 C6 -5.7(2) . . . . ?
Cl1 Zn1 N2 C6 115.9(2) . . . . ?
C5 N1 C1 C2 1.7(5) . . . . ?
Zn1 N1 C1 C2 -174.4(3) . . . . ?
N1 C1 C2 C3 -0.8(6) . . . . ?
C1 C2 C3 C4 0.3(6) . . . . ?
C2 C3 C4 C5 -0.6(5) . . . . ?
C2 C3 C4 C11 179.2(4) . . . . ?
C1 N1 C5 C4 -2.1(5) . . . . ?
Zn1 N1 C5 C4 174.5(3) . . . . ?
C1 N1 C5 C6 179.5(3) . . . . ?
Zn1 N1 C5 C6 -3.9(4) . . . . ?
C3 C4 C5 N1 1.6(5) . . . . ?
C11 C4 C5 N1 -178.2(3) . . . . ?
C3 C4 C5 C6 179.9(3) . . . . ?
C11 C4 C5 C6 0.1(5) . . . . ?
C10 N2 C6 C7 -2.6(5) . . . . ?
Zn1 N2 C6 C7 -173.2(3) . . . . ?
C10 N2 C6 C5 176.1(3) . . . . ?
Zn1 N2 C6 C5 5.6(4) . . . . ?
N1 C5 C6 N2 -1.4(5) . . . . ?
C4 C5 C6 N2 -179.8(3) . . . . ?
N1 C5 C6 C7 177.4(3) . . . . ?
C4 C5 C6 C7 -1.0(5) . . . . ?
N2 C6 C7 C8 1.4(5) . . . . ?
C5 C6 C7 C8 -177.3(3) . . . . ?
N2 C6 C7 C12 -179.9(3) . . . . ?
C5 C6 C7 C12 1.4(5) . . . . ?
C6 C7 C8 C9 0.5(5) . . . . ?
C12 C7 C8 C9 -178.1(4) . . . . ?
C7 C8 C9 C10 -1.2(6) . . . . ?
C6 N2 C10 C9 1.9(5) . . . . ?
Zn1 N2 C10 C9 170.5(3) . . . . ?
C8 C9 C10 N2 0.0(6) . . . . ?
C3 C4 C11 C12 -179.4(4) . . . . ?
C5 C4 C11 C12 0.5(6) . . . . ?
C4 C11 C12 C7 0.0(6) . . . . ?
C8 C7 C12 C11 177.7(4) . . . . ?
C6 C7 C12 C11 -0.9(5) . . . . ?
N4 Zn1 N3 C17 2.4(2) . . . . ?
N1 Zn1 N3 C17 -116.1(2) . . . . ?
Cl1 Zn1 N3 C17 121.5(2) . . . . ?
N4 Zn1 N3 C13 -175.5(3) . . . . ?
N1 Zn1 N3 C13 66.0(3) . . . . ?
Cl1 Zn1 N3 C13 -56.5(3) . . . . ?
N1 Zn1 N4 C22 -89.2(3) . . . . ?
N3 Zn1 N4 C22 179.1(3) . . . . ?
N2 Zn1 N4 C22 -8.0(3) . . . . ?
Cl1 Zn1 N4 C22 88.5(3) . . . . ?
N1 Zn1 N4 C18 88.1(3) . . . . ?
N3 Zn1 N4 C18 -3.6(2) . . . . ?
N2 Zn1 N4 C18 169.3(2) . . . . ?
Cl1 Zn1 N4 C18 -94.2(2) . . . . ?
C17 N3 C13 C14 0.9(5) . . . . ?
Zn1 N3 C13 C14 178.8(3) . . . . ?
N3 C13 C14 C15 -0.2(6) . . . . ?
C13 C14 C15 C16 0.0(6) . . . . ?
C14 C15 C16 C23 178.0(4) . . . . ?
C14 C15 C16 C17 -0.6(5) . . . . ?
C13 N3 C17 C16 -1.6(5) . . . . ?
Zn1 N3 C17 C16 -179.8(3) . . . . ?
C13 N3 C17 C18 177.2(3) . . . . ?
Zn1 N3 C17 C18 -1.1(4) . . . . ?
C23 C16 C17 N3 -177.3(3) . . . . ?
C15 C16 C17 N3 1.5(5) . . . . ?
C23 C16 C17 C18 4.0(5) . . . . ?
C15 C16 C17 C18 -177.3(3) . . . . ?
C22 N4 C18 C19 1.6(5) . . . . ?
Zn1 N4 C18 C19 -176.1(3) . . . . ?
C22 N4 C18 C17 -178.2(3) . . . . ?
Zn1 N4 C18 C17 4.1(4) . . . . ?
N3 C17 C18 N4 -2.0(5) . . . . ?
C16 C17 C18 N4 176.8(3) . . . . ?
N3 C17 C18 C19 178.2(3) . . . . ?
C16 C17 C18 C19 -3.0(5) . . . . ?
N4 C18 C19 C20 -2.0(5) . . . . ?
C17 C18 C19 C20 177.8(3) . . . . ?
N4 C18 C19 C24 -179.8(3) . . . . ?
C17 C18 C19 C24 0.0(5) . . . . ?
C18 C19 C20 C21 0.7(5) . . . . ?
C24 C19 C20 C21 178.4(3) . . . . ?
C19 C20 C21 C22 0.9(5) . . . . ?
C18 N4 C22 C21 0.1(5) . . . . ?
Zn1 N4 C22 C21 177.4(3) . . . . ?
C20 C21 C22 N4 -1.3(6) . . . . ?
C17 C16 C23 C24 -2.0(6) . . . . ?
C15 C16 C23 C24 179.3(4) . . . . ?
C16 C23 C24 C19 -1.0(6) . . . . ?
C18 C19 C24 C23 2.0(5) . . . . ?
C20 C19 C24 C23 -175.7(4) . . . . ?
